data_7025939
loop_
_publ_author_name
'Qi, Ming-Hui'
'Shao, Li-Xiong'
'Shi, Min'

_publ_section_title
;
 PdCl(2)-promoted reactions of diaryl-substituted methylenecyclopropanes.
;
_journal_issue 37
_journal_name_full 'Dalton transactions (Cambridge, England : 2003)'
_journal_page_first 8829
_journal_page_last 8834
_journal_paper_doi 10.1039/c0dt00059k
_journal_volume 39
_journal_year 2010
_chemical_formula_sum 'C32 H24 Br4 Cl4 Pd2'
_chemical_formula_weight 1082.75
_chemical_name_systematic
;
?
;
_space_group_IT_number 14
_symmetry_cell_setting monoclinic
_symmetry_space_group_name_Hall '-P 2yn'
_symmetry_space_group_name_H-M 'P 1 21/n 1'
_atom_sites_solution_hydrogens geom
_atom_sites_solution_primary direct
_atom_sites_solution_secondary difmap
_audit_creation_method SHELXL-97
_cell_angle_alpha 90.00
_cell_angle_beta 98.5670(10)
_cell_angle_gamma 90.00
_cell_formula_units_Z 8
_cell_length_a 10.7816(6)
_cell_length_b 27.7470(16)
_cell_length_c 25.1259(15)
_cell_measurement_reflns_used 5774
_cell_measurement_temperature 293(2)
_cell_measurement_theta_max 44.275
_cell_measurement_theta_min 4.376
_cell_volume 7432.7(7)
_computing_cell_refinement 'Bruker SMART'
_computing_data_collection 'Bruker SMART'
_computing_data_reduction 'Bruker SHELXTL'
_computing_molecular_graphics 'Bruker SHELXTL'
_computing_publication_material 'Bruker SHELXTL'
_computing_structure_refinement 'SHELXL-97 (Sheldrick, 1997)'
_computing_structure_solution 'SHELXS-97 (Sheldrick, 1990)'
_diffrn_ambient_temperature 293(2)
_diffrn_measured_fraction_theta_full 0.999
_diffrn_measured_fraction_theta_max 0.999
_diffrn_measurement_device_type 'CCD area detector'
_diffrn_measurement_method 'phi and omega scans'
_diffrn_radiation_monochromator graphite
_diffrn_radiation_source 'fine-focus sealed tube'
_diffrn_radiation_type MoK\a
_diffrn_radiation_wavelength 0.71073
_diffrn_reflns_av_R_equivalents 0.0648
_diffrn_reflns_av_sigmaI/netI 0.1099
_diffrn_reflns_limit_h_max 12
_diffrn_reflns_limit_h_min -13
_diffrn_reflns_limit_k_max 30
_diffrn_reflns_limit_k_min -34
_diffrn_reflns_limit_l_max 30
_diffrn_reflns_limit_l_min -22
_diffrn_reflns_number 40804
_diffrn_reflns_theta_full 26.00
_diffrn_reflns_theta_max 26.00
_diffrn_reflns_theta_min 1.64
_exptl_absorpt_coefficient_mu 5.651
_exptl_absorpt_correction_T_max 1.0000
_exptl_absorpt_correction_T_min 0.7696
_exptl_absorpt_correction_type empirical
_exptl_absorpt_process_details sadabs
_exptl_crystal_colour green
_exptl_crystal_density_diffrn 2.011
_exptl_crystal_density_method 'not measured'
_exptl_crystal_description prismatic
_exptl_crystal_F_000 4296
_exptl_crystal_size_max 0.265
_exptl_crystal_size_mid 0.113
_exptl_crystal_size_min 0.101
_platon_squeeze_details
;
;
_refine_diff_density_max 2.159
_refine_diff_density_min -0.808
_refine_diff_density_rms 0.162
_refine_ls_extinction_method none
_refine_ls_goodness_of_fit_ref 0.958
_refine_ls_hydrogen_treatment constr
_refine_ls_matrix_type full
_refine_ls_number_parameters 757
_refine_ls_number_reflns 14600
_refine_ls_number_restraints 0
_refine_ls_restrained_S_all 0.958
_refine_ls_R_factor_all 0.1014
_refine_ls_R_factor_gt 0.0524
_refine_ls_shift/su_max 0.041
_refine_ls_shift/su_mean 0.022
_refine_ls_structure_factor_coef Fsqd
_refine_ls_weighting_details 'calc w=1/[\s^2^(Fo^2^)+(0.0740P)^2^+0.0000P] where P=(Fo^2^+2Fc^2^)/3'
_refine_ls_weighting_scheme calc
_refine_ls_wR_factor_gt 0.1493
_refine_ls_wR_factor_ref 0.1662
_reflns_number_gt 7695
_reflns_number_total 14600
_reflns_threshold_expression >2sigma(I)
_cod_data_source_file c0dt00059k.txt
_cod_data_source_block cd29636
_cod_depositor_comments
;
The following automatic conversions were performed:

'_symmetry_cell_setting' value 'Monoclinic' changed to 'monoclinic'
according to /home/saulius/struct/CIF-dictionaries/cif_core.dic
dictionary named 'cif_core.dic' version 2.4.2 from 2011-04-26.

Automatic conversion script
Id: cif_fix_values 1891 2012-01-12 08:04:46Z andrius 
;
_cod_original_sg_symbol_H-M P2(1)/n
_cod_database_code 7025939

loop_
_symmetry_equiv_pos_as_xyz
'x, y, z'
'-x+1/2, y+1/2, -z+1/2'
'-x, -y, -z'
'x-1/2, -y-1/2, z-1/2'

loop_
_atom_site_label
_atom_site_type_symbol
_atom_site_fract_x
_atom_site_fract_y
_atom_site_fract_z
_atom_site_U_iso_or_equiv
_atom_site_adp_type
_atom_site_occupancy
_atom_site_symmetry_multiplicity
_atom_site_calc_flag
_atom_site_refinement_flags
Pd1 Pd 1.07890(6) 0.11375(3) 0.69777(3) 0.0374(2) Uani 1 1 d .
Pd2 Pd 0.84294(7) 0.09874(3) 0.75364(3) 0.0425(2) Uani 1 1 d .
Pd3 Pd 1.03402(7) 0.25424(3) 0.30610(3) 0.0432(2) Uani 1 1 d .
Pd4 Pd 0.81390(7) 0.29391(3) 0.35584(3) 0.0414(2) Uani 1 1 d .
Br1 Br 0.91582(9) 0.17595(4) 0.71505(4) 0.0448(3) Uani 1 1 d .
Br2 Br 1.06936(9) 0.07757(4) 0.78824(5) 0.0516(3) Uani 1 1 d .
Br3 Br 1.40820(11) 0.08335(5) 0.59031(6) 0.0704(4) Uani 1 1 d .
Br4 Br 0.44856(15) 0.05601(6) 0.81050(9) 0.1175(7) Uani 1 1 d .
Br5 Br 0.86795(10) 0.31358(4) 0.26415(4) 0.0510(3) Uani 1 1 d .
Br6 Br 1.04574(10) 0.30023(4) 0.39236(5) 0.0534(3) Uani 1 1 d .
Br7 Br 1.38311(11) 0.15568(5) 0.28084(6) 0.0759(4) Uani 1 1 d .
Br8 Br 0.40217(13) 0.31939(6) 0.40334(8) 0.1124(6) Uani 1 1 d .
Cl1 Cl 1.2015(3) 0.32090(11) 0.53245(16) 0.0847(11) Uani 1 1 d .
Cl2 Cl 0.6212(3) 0.03470(12) 0.50155(13) 0.0710(9) Uani 1 1 d .
Cl3 Cl 0.7345(4) -0.08735(13) 0.56728(15) 0.0974(12) Uani 1 1 d .
Cl4 Cl 0.9342(4) -0.08430(15) 0.96468(17) 0.1187(15) Uani 1 1 d .
Cl5 Cl 1.0045(3) 0.28792(14) 0.02194(14) 0.0885(11) Uani 1 1 d .
Cl6 Cl 0.6187(3) 0.06265(12) 0.25121(18) 0.0964(13) Uani 1 1 d .
Cl7 Cl 0.7957(3) 0.05029(10) 0.39055(14) 0.0778(10) Uani 1 1 d .
Cl8 Cl 0.9314(4) 0.33844(16) 0.64387(16) 0.1206(17) Uani 1 1 d .
C1 C 1.1683(10) 0.0544(4) 0.6691(4) 0.056(3) Uani 1 1 d .
H1A H 1.2354 0.0399 0.6940 0.068 Uiso 1 1 calc R
H1B H 1.1144 0.0309 0.6486 0.068 Uiso 1 1 calc R
C2 C 1.2023(9) 0.0965(3) 0.6394(4) 0.041(2) Uani 1 1 d .
C3 C 1.3297(8) 0.1129(4) 0.6484(4) 0.048(3) Uani 1 1 d .
H3A H 1.3716 0.1025 0.6833 0.057 Uiso 1 1 calc R
H3B H 1.3335 0.1478 0.6465 0.057 Uiso 1 1 calc R
C4 C 1.0961(8) 0.1251(3) 0.6131(4) 0.038(2) Uani 1 1 d .
C5 C 1.1257(8) 0.1745(3) 0.5938(4) 0.039(2) Uani 1 1 d .
C6 C 1.1514(8) 0.2127(4) 0.6287(4) 0.048(3) Uani 1 1 d .
H6 H 1.1512 0.2086 0.6654 0.057 Uiso 1 1 calc R
C7 C 1.1770(9) 0.2566(4) 0.6087(5) 0.050(3) Uani 1 1 d .
H7 H 1.1989 0.2820 0.6325 0.060 Uiso 1 1 calc R
C8 C 1.1717(9) 0.2642(4) 0.5568(5) 0.051(3) Uani 1 1 d .
C9 C 1.1446(11) 0.2270(4) 0.5228(5) 0.071(4) Uani 1 1 d .
H9 H 1.1423 0.2316 0.4860 0.085 Uiso 1 1 calc R
C10 C 1.1207(9) 0.1829(4) 0.5418(4) 0.050(3) Uani 1 1 d .
H10 H 1.1001 0.1578 0.5175 0.060 Uiso 1 1 calc R
C11 C 0.9800(8) 0.1006(3) 0.5852(4) 0.039(2) Uani 1 1 d .
C12 C 0.9825(9) 0.0554(4) 0.5601(4) 0.050(3) Uani 1 1 d .
H12 H 1.0584 0.0393 0.5607 0.060 Uiso 1 1 calc R
C13 C 0.8745(9) 0.0350(4) 0.5349(4) 0.049(3) Uani 1 1 d .
H13 H 0.8756 0.0044 0.5198 0.059 Uiso 1 1 calc R
C14 C 0.7641(10) 0.0600(4) 0.5321(4) 0.053(3) Uani 1 1 d .
C15 C 0.7553(9) 0.1051(4) 0.5547(5) 0.056(3) Uani 1 1 d .
H15 H 0.6790 0.1211 0.5531 0.067 Uiso 1 1 calc R
C16 C 0.8672(8) 0.1253(3) 0.5799(4) 0.042(3) Uani 1 1 d .
H16 H 0.8661 0.1565 0.5936 0.051 Uiso 1 1 calc R
C17 C 0.6508(9) 0.1019(4) 0.7229(5) 0.057(3) Uani 1 1 d .
H17A H 0.6101 0.1328 0.7255 0.068 Uiso 1 1 calc R
H17B H 0.6248 0.0857 0.6889 0.068 Uiso 1 1 calc R
C18 C 0.6642(9) 0.0721(4) 0.7704(5) 0.057(3) Uani 1 1 d .
C19 C 0.6146(10) 0.0877(4) 0.8169(5) 0.065(4) Uani 1 1 d .
H19A H 0.6060 0.1225 0.8173 0.078 Uiso 1 1 calc R
H19B H 0.6680 0.0776 0.8495 0.078 Uiso 1 1 calc R
C20 C 0.7479(8) 0.0309(4) 0.7662(4) 0.045(3) Uani 1 1 d .
C21 C 0.7458(10) 0.0038(3) 0.7148(4) 0.047(3) Uani 1 1 d .
C22 C 0.8588(10) -0.0136(4) 0.6981(4) 0.049(3) Uani 1 1 d .
H22 H 0.9363 -0.0053 0.7174 0.059 Uiso 1 1 calc R
C23 C 0.8525(11) -0.0410(4) 0.6557(5) 0.057(3) Uani 1 1 d .
H23 H 0.9262 -0.0540 0.6467 0.069 Uiso 1 1 calc R
C24 C 0.7439(12) -0.0510(4) 0.6246(5) 0.057(3) Uani 1 1 d .
C25 C 0.6329(13) -0.0331(4) 0.6377(5) 0.074(4) Uani 1 1 d .
H25 H 0.5576 -0.0395 0.6156 0.088 Uiso 1 1 calc R
C26 C 0.6328(9) -0.0061(4) 0.6827(5) 0.051(3) Uani 1 1 d .
H26 H 0.5580 0.0055 0.6920 0.061 Uiso 1 1 calc R
C27 C 0.7933(9) 0.0038(4) 0.8169(5) 0.047(3) Uani 1 1 d .
C28 C 0.7756(10) -0.0457(4) 0.8202(5) 0.068(4) Uani 1 1 d .
H28 H 0.7365 -0.0619 0.7899 0.082 Uiso 1 1 calc R
C29 C 0.8144(12) -0.0724(4) 0.8675(6) 0.072(4) Uani 1 1 d .
H29 H 0.7983 -0.1052 0.8684 0.087 Uiso 1 1 calc R
C30 C 0.8738(12) -0.0504(5) 0.9103(5) 0.075(4) Uani 1 1 d .
C31 C 0.8907(11) -0.0012(5) 0.9104(5) 0.079(4) Uani 1 1 d .
H31 H 0.9282 0.0143 0.9416 0.095 Uiso 1 1 calc R
C32 C 0.8527(11) 0.0247(4) 0.8652(5) 0.068(3) Uani 1 1 d .
H32 H 0.8665 0.0578 0.8661 0.082 Uiso 1 1 calc R
C33 C 1.1393(9) 0.1936(4) 0.3343(5) 0.050(3) Uani 1 1 d .
H33A H 1.2135 0.1994 0.3604 0.060 Uiso 1 1 calc R
H33B H 1.0923 0.1653 0.3422 0.060 Uiso 1 1 calc R
C34 C 1.1507(9) 0.2006(3) 0.2831(5) 0.044(3) Uani 1 1 d .
C35 C 1.2822(9) 0.2139(4) 0.2701(5) 0.055(3) Uani 1 1 d .
H35A H 1.3192 0.2393 0.2938 0.066 Uiso 1 1 calc R
H35B H 1.2766 0.2249 0.2332 0.066 Uiso 1 1 calc R
C36 C 1.0408(8) 0.2022(3) 0.2430(4) 0.036(2) Uani 1 1 d .
C37 C 1.0430(8) 0.2217(4) 0.1874(4) 0.040(2) Uani 1 1 d .
C38 C 1.0817(9) 0.2679(4) 0.1803(4) 0.050(3) Uani 1 1 d .
H38 H 1.1141 0.2862 0.2101 0.060 Uiso 1 1 calc R
C39 C 1.0732(10) 0.2876(4) 0.1296(5) 0.054(3) Uani 1 1 d .
H39 H 1.1007 0.3190 0.1252 0.065 Uiso 1 1 calc R
C40 C 1.0248(10) 0.2613(4) 0.0861(5) 0.055(3) Uani 1 1 d .
C41 C 0.9899(10) 0.2147(5) 0.0925(5) 0.065(3) Uani 1 1 d .
H41 H 0.9591 0.1961 0.0627 0.078 Uiso 1 1 calc R
C42 C 1.0004(9) 0.1956(4) 0.1426(5) 0.050(3) Uani 1 1 d .
H42 H 0.9777 0.1636 0.1465 0.060 Uiso 1 1 calc R
C43 C 0.9388(9) 0.1670(4) 0.2456(4) 0.045(3) Uani 1 1 d .
C44 C 0.9623(10) 0.1190(4) 0.2529(5) 0.059(3) Uani 1 1 d .
H44 H 1.0444 0.1079 0.2562 0.070 Uiso 1 1 calc R
C45 C 0.8650(11) 0.0865(4) 0.2554(6) 0.086(5) Uani 1 1 d .
H45 H 0.8827 0.0539 0.2605 0.103 Uiso 1 1 calc R
C46 C 0.7411(10) 0.1025(4) 0.2504(5) 0.052(3) Uani 1 1 d .
C47 C 0.7174(9) 0.1503(4) 0.2443(5) 0.053(3) Uani 1 1 d .
H47 H 0.6354 0.1615 0.2420 0.064 Uiso 1 1 calc R
C48 C 0.8140(9) 0.1829(4) 0.2416(4) 0.048(3) Uani 1 1 d .
H48 H 0.7960 0.2156 0.2371 0.057 Uiso 1 1 calc R
C49 C 0.6281(9) 0.2744(4) 0.3335(4) 0.046(3) Uani 1 1 d .
H49A H 0.5775 0.2957 0.3085 0.056 Uiso 1 1 calc R
H49B H 0.6121 0.2405 0.3259 0.056 Uiso 1 1 calc R
C50 C 0.6442(9) 0.2880(4) 0.3885(4) 0.047(3) Uani 1 1 d .
C51 C 0.5766(9) 0.3317(4) 0.4052(5) 0.059(3) Uani 1 1 d .
H51A H 0.5874 0.3583 0.3813 0.070 Uiso 1 1 calc R
H51B H 0.6129 0.3411 0.4414 0.070 Uiso 1 1 calc R
C52 C 0.7407(8) 0.2621(3) 0.4223(4) 0.040(2) Uani 1 1 d .
C53 C 0.7560(8) 0.2100(4) 0.4145(4) 0.039(2) Uani 1 1 d .
C54 C 0.8689(9) 0.1894(4) 0.4234(4) 0.044(3) Uani 1 1 d .
H54 H 0.9397 0.2081 0.4341 0.053 Uiso 1 1 calc R
C55 C 0.8806(10) 0.1405(4) 0.4167(5) 0.057(3) Uani 1 1 d .
H55 H 0.9600 0.1267 0.4237 0.068 Uiso 1 1 calc R
C56 C 0.7801(11) 0.1117(4) 0.4003(4) 0.050(3) Uani 1 1 d .
C57 C 0.6671(11) 0.1315(4) 0.3940(5) 0.063(3) Uani 1 1 d .
H57 H 0.5965 0.1125 0.3838 0.075 Uiso 1 1 calc R
C58 C 0.6531(10) 0.1812(4) 0.4026(4) 0.054(3) Uani 1 1 d .
H58 H 0.5733 0.1945 0.4002 0.064 Uiso 1 1 calc R
C59 C 0.7912(9) 0.2810(3) 0.4776(4) 0.042(2) Uani 1 1 d .
C60 C 0.8008(8) 0.2524(4) 0.5212(4) 0.047(3) Uani 1 1 d .
H60 H 0.7772 0.2202 0.5171 0.056 Uiso 1 1 calc R
C61 C 0.8451(10) 0.2698(5) 0.5719(5) 0.066(3) Uani 1 1 d .
H61 H 0.8508 0.2494 0.6016 0.079 Uiso 1 1 calc R
C62 C 0.8804(11) 0.3170(5) 0.5787(5) 0.064(3) Uani 1 1 d .
C63 C 0.8770(11) 0.3463(4) 0.5377(6) 0.071(4) Uani 1 1 d .
H63 H 0.9011 0.3784 0.5427 0.085 Uiso 1 1 calc R
C64 C 0.8356(11) 0.3279(4) 0.4855(5) 0.063(3) Uani 1 1 d .
H64 H 0.8381 0.3477 0.4558 0.076 Uiso 1 1 calc R

loop_
_atom_site_aniso_label
_atom_site_aniso_U_11
_atom_site_aniso_U_22
_atom_site_aniso_U_33
_atom_site_aniso_U_23
_atom_site_aniso_U_13
_atom_site_aniso_U_12
Pd1 0.0344(4) 0.0395(4) 0.0377(5) -0.0034(3) 0.0036(3) 0.0033(3)
Pd2 0.0367(4) 0.0394(5) 0.0511(6) -0.0023(4) 0.0052(4) -0.0013(3)
Pd3 0.0400(4) 0.0481(5) 0.0422(5) 0.0093(4) 0.0080(4) 0.0006(4)
Pd4 0.0423(4) 0.0443(5) 0.0373(5) 0.0072(4) 0.0048(4) 0.0022(4)
Br1 0.0419(6) 0.0410(6) 0.0522(7) -0.0043(5) 0.0092(5) 0.0022(5)
Br2 0.0450(6) 0.0639(7) 0.0448(7) 0.0050(5) 0.0031(5) 0.0026(5)
Br3 0.0552(7) 0.0907(10) 0.0696(9) -0.0238(7) 0.0240(7) 0.0014(7)
Br4 0.0910(11) 0.0998(12) 0.177(2) -0.0126(12) 0.0686(12) -0.0316(9)
Br5 0.0586(7) 0.0513(7) 0.0429(7) 0.0141(5) 0.0069(5) 0.0039(5)
Br6 0.0504(6) 0.0639(7) 0.0444(7) 0.0052(5) 0.0024(5) -0.0093(5)
Br7 0.0529(7) 0.0916(10) 0.0852(11) 0.0108(8) 0.0168(7) 0.0191(7)
Br8 0.0657(9) 0.1213(14) 0.1595(19) 0.0204(12) 0.0473(11) 0.0267(9)
Cl1 0.077(2) 0.064(2) 0.106(3) 0.0315(19) -0.012(2) -0.0162(17)
Cl2 0.0546(17) 0.088(2) 0.067(2) -0.0165(18) -0.0040(15) -0.0316(16)
Cl3 0.143(3) 0.079(2) 0.065(2) -0.0264(19) -0.002(2) 0.006(2)
Cl4 0.160(4) 0.111(3) 0.081(3) 0.040(2) 0.003(3) -0.025(3)
Cl5 0.074(2) 0.141(3) 0.051(2) 0.026(2) 0.0102(17) 0.003(2)
Cl6 0.065(2) 0.076(2) 0.144(4) 0.020(2) 0.004(2) -0.0325(18)
Cl7 0.119(3) 0.0446(17) 0.075(2) -0.0047(15) 0.033(2) 0.0070(18)
Cl8 0.124(3) 0.152(4) 0.071(3) -0.052(3) -0.032(2) 0.047(3)
C1 0.066(7) 0.040(6) 0.057(8) -0.019(6) -0.011(6) 0.022(6)
C2 0.046(6) 0.044(6) 0.032(6) -0.011(5) 0.005(5) 0.007(5)
C3 0.031(5) 0.074(8) 0.041(7) -0.014(6) 0.017(5) -0.003(5)
C4 0.039(5) 0.043(6) 0.030(6) -0.005(4) -0.003(5) 0.001(5)
C5 0.026(5) 0.050(7) 0.042(7) 0.001(5) 0.004(5) -0.002(5)
C6 0.039(6) 0.051(7) 0.050(7) -0.002(6) -0.004(5) -0.008(5)
C7 0.052(7) 0.044(7) 0.056(8) -0.010(6) 0.016(6) -0.014(5)
C8 0.043(6) 0.052(7) 0.056(8) 0.014(6) 0.002(6) -0.015(5)
C9 0.087(9) 0.067(9) 0.049(8) 0.011(7) -0.020(7) -0.020(7)
C10 0.048(6) 0.061(8) 0.041(7) -0.006(6) 0.007(5) -0.006(6)
C11 0.036(5) 0.044(6) 0.036(6) -0.006(5) -0.001(5) 0.001(5)
C12 0.042(6) 0.044(6) 0.059(8) -0.012(5) -0.010(5) 0.008(5)
C13 0.051(7) 0.039(6) 0.055(8) -0.019(5) 0.005(6) -0.003(5)
C14 0.048(7) 0.071(8) 0.037(7) -0.006(6) -0.004(5) -0.026(6)
C15 0.042(6) 0.056(7) 0.064(8) -0.015(6) -0.010(6) 0.000(5)
C16 0.041(6) 0.042(6) 0.042(7) -0.014(5) -0.001(5) 0.002(5)
C17 0.036(6) 0.036(6) 0.096(10) -0.010(6) 0.000(6) -0.008(5)
C18 0.032(6) 0.045(7) 0.088(10) 0.010(6) -0.015(6) -0.013(5)
C19 0.054(7) 0.063(8) 0.091(10) -0.020(7) 0.055(7) -0.002(6)
C20 0.030(5) 0.047(6) 0.059(8) 0.002(5) 0.009(5) -0.009(5)
C21 0.057(7) 0.030(6) 0.052(7) -0.003(5) -0.003(6) -0.005(5)
C22 0.050(7) 0.047(7) 0.051(8) -0.005(5) 0.010(6) 0.005(5)
C23 0.055(7) 0.062(8) 0.054(8) -0.010(6) 0.008(6) 0.007(6)
C24 0.072(8) 0.048(7) 0.060(8) -0.005(6) 0.034(7) 0.006(6)
C25 0.090(10) 0.046(7) 0.071(10) -0.002(7) -0.033(8) -0.020(7)
C26 0.044(6) 0.045(7) 0.063(8) -0.008(6) 0.006(6) -0.006(5)
C27 0.046(6) 0.036(6) 0.059(8) 0.006(5) 0.008(5) -0.003(5)
C28 0.072(8) 0.049(8) 0.080(10) -0.009(7) 0.000(7) -0.010(6)
C29 0.089(9) 0.049(8) 0.075(10) 0.015(7) -0.001(8) -0.007(7)
C30 0.086(9) 0.077(10) 0.063(10) 0.013(8) 0.012(8) -0.020(8)
C31 0.081(9) 0.096(11) 0.054(9) 0.020(8) -0.007(7) -0.026(8)
C32 0.088(9) 0.054(8) 0.061(9) -0.006(6) 0.006(7) -0.016(7)
C33 0.037(6) 0.046(7) 0.067(9) 0.016(6) 0.012(6) 0.013(5)
C34 0.036(6) 0.036(6) 0.060(8) 0.005(5) 0.012(5) 0.004(5)
C35 0.046(6) 0.053(7) 0.064(8) 0.005(6) 0.002(6) 0.005(5)
C36 0.031(5) 0.034(5) 0.046(6) -0.001(5) 0.020(5) 0.001(4)
C37 0.034(5) 0.042(6) 0.044(7) 0.005(5) 0.007(5) 0.001(5)
C38 0.051(7) 0.052(7) 0.049(8) 0.005(6) 0.016(6) 0.002(5)
C39 0.059(7) 0.045(7) 0.062(9) 0.010(6) 0.020(6) 0.003(6)
C40 0.046(6) 0.073(9) 0.043(7) 0.011(6) 0.000(5) 0.004(6)
C41 0.052(7) 0.086(10) 0.057(9) -0.013(7) 0.008(6) -0.017(7)
C42 0.050(6) 0.052(7) 0.054(8) 0.008(6) 0.024(6) -0.009(5)
C43 0.033(6) 0.051(7) 0.052(7) 0.012(5) 0.010(5) -0.003(5)
C44 0.042(6) 0.042(7) 0.098(10) 0.009(6) 0.029(6) -0.002(5)
C45 0.067(9) 0.042(7) 0.143(15) 0.017(8) -0.006(9) 0.000(6)
C46 0.050(7) 0.050(7) 0.056(8) 0.010(6) 0.013(6) -0.013(6)
C47 0.030(6) 0.070(8) 0.063(8) 0.002(6) 0.015(5) -0.001(5)
C48 0.038(6) 0.044(6) 0.060(8) 0.003(5) 0.002(5) -0.001(5)
C49 0.046(6) 0.057(7) 0.037(7) 0.013(5) 0.008(5) -0.010(5)
C50 0.042(6) 0.045(6) 0.055(8) 0.021(5) 0.004(5) 0.000(5)
C51 0.058(7) 0.065(8) 0.054(8) 0.015(6) 0.012(6) 0.016(6)
C52 0.034(5) 0.046(6) 0.040(6) 0.010(5) 0.003(5) 0.003(5)
C53 0.033(5) 0.047(6) 0.036(6) 0.005(5) 0.001(5) -0.002(5)
C54 0.031(5) 0.045(7) 0.061(8) 0.005(5) 0.019(5) 0.000(5)
C55 0.050(7) 0.068(8) 0.057(8) 0.011(6) 0.026(6) 0.008(6)
C56 0.058(7) 0.052(7) 0.045(7) 0.013(5) 0.026(6) 0.012(6)
C57 0.076(8) 0.047(7) 0.059(8) -0.001(6) -0.010(7) -0.015(6)
C58 0.052(7) 0.049(7) 0.057(8) 0.005(6) -0.003(6) 0.004(6)
C59 0.042(6) 0.040(6) 0.043(7) 0.001(5) 0.006(5) 0.009(5)
C60 0.036(6) 0.063(7) 0.042(7) 0.006(6) 0.008(5) -0.001(5)
C61 0.063(8) 0.081(10) 0.052(9) 0.009(7) 0.009(6) 0.022(7)
C62 0.055(7) 0.098(11) 0.036(7) -0.013(7) 0.001(6) 0.026(7)
C63 0.080(9) 0.054(8) 0.072(10) -0.018(7) -0.007(8) 0.001(7)
C64 0.079(8) 0.054(8) 0.054(8) 0.011(6) 0.000(7) -0.001(6)

loop_
_atom_type_symbol
_atom_type_description
_atom_type_scat_dispersion_real
_atom_type_scat_dispersion_imag
_atom_type_scat_source
C C 0.0033 0.0016 'International Tables Vol C Tables 4.2.6.8 and 6.1.1.4'
H H 0.0000 0.0000 'International Tables Vol C Tables 4.2.6.8 and 6.1.1.4'
Cl Cl 0.1484 0.1585 'International Tables Vol C Tables 4.2.6.8 and 6.1.1.4'
Br Br -0.2901 2.4595 'International Tables Vol C Tables 4.2.6.8 and 6.1.1.4'
Pd Pd -0.9988 1.0072 'International Tables Vol C Tables 4.2.6.8 and 6.1.1.4'

loop_
_geom_angle_atom_site_label_1
_geom_angle_atom_site_label_2
_geom_angle_atom_site_label_3
_geom_angle
C1 Pd1 C2 40.0(4)
C1 Pd1 C4 70.6(4)
C2 Pd1 C4 39.3(3)
C1 Pd1 Br2 94.6(3)
C2 Pd1 Br2 129.6(3)
C4 Pd1 Br2 164.5(2)
C1 Pd1 Br1 163.4(3)
C2 Pd1 Br1 140.4(3)
C4 Pd1 Br1 103.3(2)
Br2 Pd1 Br1 89.67(4)
C17 Pd2 C18 39.5(4)
C17 Pd2 C20 68.4(4)
C18 Pd2 C20 39.5(4)
C17 Pd2 Br1 99.7(3)
C18 Pd2 Br1 134.6(3)
C20 Pd2 Br1 164.7(3)
C17 Pd2 Br2 169.0(3)
C18 Pd2 Br2 134.0(3)
C20 Pd2 Br2 101.5(3)
Br1 Pd2 Br2 89.39(4)
C34 Pd3 C33 36.9(4)
C34 Pd3 C36 39.6(4)
C33 Pd3 C36 68.5(4)
C34 Pd3 Br6 130.5(3)
C33 Pd3 Br6 99.3(3)
C36 Pd3 Br6 167.6(3)
C34 Pd3 Br5 139.8(3)
C33 Pd3 Br5 166.8(3)
C36 Pd3 Br5 103.2(3)
Br6 Pd3 Br5 88.31(4)
C49 Pd4 C50 39.5(4)
C49 Pd4 C52 69.4(4)
C50 Pd4 C52 39.3(3)
C49 Pd4 Br5 98.9(3)
C50 Pd4 Br5 134.5(3)
C52 Pd4 Br5 164.8(3)
C49 Pd4 Br6 167.8(3)
C50 Pd4 Br6 136.5(3)
C52 Pd4 Br6 101.8(2)
Br5 Pd4 Br6 88.06(4)
Pd2 Br1 Pd1 75.68(4)
Pd1 Br2 Pd2 76.30(4)
Pd4 Br5 Pd3 74.04(4)
Pd3 Br6 Pd4 74.43(4)
C2 C1 Pd1 73.1(5)
C2 C1 H1A 116.2
Pd1 C1 H1A 116.2
C2 C1 H1B 116.2
Pd1 C1 H1B 116.2
H1A C1 H1B 113.2
C3 C2 C1 118.7(9)
C3 C2 C4 124.4(9)
C1 C2 C4 115.1(9)
C3 C2 Pd1 119.5(7)
C1 C2 Pd1 66.8(5)
C4 C2 Pd1 70.7(5)
C2 C3 Br3 105.0(7)
C2 C3 H3A 110.8
Br3 C3 H3A 110.7
C2 C3 H3B 110.7
Br3 C3 H3B 110.7
H3A C3 H3B 108.8
C2 C4 C5 116.7(8)
C2 C4 C11 120.4(8)
C5 C4 C11 117.6(8)
C2 C4 Pd1 70.0(5)
C5 C4 Pd1 119.9(6)
C11 C4 Pd1 101.7(6)
C10 C5 C6 117.9(10)
C10 C5 C4 120.1(9)
C6 C5 C4 121.9(10)
C7 C6 C5 119.1(11)
C7 C6 H6 120.4
C5 C6 H6 120.4
C8 C7 C6 121.8(10)
C8 C7 H7 119.1
C6 C7 H7 119.1
C7 C8 C9 118.8(11)
C7 C8 Cl1 120.8(9)
C9 C8 Cl1 120.4(10)
C8 C9 C10 120.4(12)
C8 C9 H9 119.8
C10 C9 H9 119.8
C5 C10 C9 121.8(11)
C5 C10 H10 119.1
C9 C10 H10 119.1
C16 C11 C12 118.3(8)
C16 C11 C4 118.6(8)
C12 C11 C4 122.8(8)
C13 C12 C11 120.4(9)
C13 C12 H12 119.8
C11 C12 H12 119.8
C12 C13 C14 119.3(9)
C12 C13 H13 120.3
C14 C13 H13 120.4
C13 C14 C15 123.3(9)
C13 C14 Cl2 121.1(8)
C15 C14 Cl2 115.5(9)
C14 C15 C16 116.3(9)
C14 C15 H15 121.9
C16 C15 H15 121.9
C11 C16 C15 122.1(9)
C11 C16 H16 118.9
C15 C16 H16 118.9
C18 C17 Pd2 72.5(6)
C18 C17 H17A 116.3
Pd2 C17 H17A 116.3
C18 C17 H17B 116.4
Pd2 C17 H17B 116.3
H17A C17 H17B 113.3
C19 C18 C17 120.2(10)
C19 C18 C20 127.2(11)
C17 C18 C20 112.0(11)
C19 C18 Pd2 120.7(7)
C17 C18 Pd2 68.0(6)
C20 C18 Pd2 71.2(6)
C18 C19 Br4 104.1(8)
C18 C19 H19A 110.9
Br4 C19 H19A 110.9
C18 C19 H19B 110.9
Br4 C19 H19B 110.9
H19A C19 H19B 108.9
C18 C20 C21 121.6(9)
C18 C20 C27 117.1(10)
C21 C20 C27 116.3(9)
C18 C20 Pd2 69.3(5)
C21 C20 Pd2 104.8(7)
C27 C20 Pd2 117.0(7)
C26 C21 C22 118.6(10)
C26 C21 C20 120.1(10)
C22 C21 C20 121.3(9)
C23 C22 C21 119.6(10)
C23 C22 H22 120.2
C21 C22 H22 120.2
C22 C23 C24 122.3(11)
C22 C23 H23 118.9
C24 C23 H23 118.9
C23 C24 C25 120.0(11)
C23 C24 Cl3 122.6(9)
C25 C24 Cl3 117.3(10)
C26 C25 C24 120.4(11)
C26 C25 H25 119.8
C24 C25 H25 119.8
C25 C26 C21 119.0(11)
C25 C26 H26 120.5
C21 C26 H26 120.5
C28 C27 C32 113.9(10)
C28 C27 C20 121.0(10)
C32 C27 C20 125.0(10)
C27 C28 C29 122.8(11)
C27 C28 H28 118.6
C29 C28 H28 118.6
C30 C29 C28 119.6(12)
C30 C29 H29 120.2
C28 C29 H29 120.2
C29 C30 C31 120.6(13)
C29 C30 Cl4 118.7(11)
C31 C30 Cl4 120.7(11)
C32 C31 C30 120.0(13)
C32 C31 H31 120.0
C30 C31 H31 120.0
C31 C32 C27 123.0(11)
C31 C32 H32 118.5
C27 C32 H32 118.5
C34 C33 Pd3 71.2(6)
C34 C33 H33A 116.5
Pd3 C33 H33A 116.5
C34 C33 H33B 116.5
Pd3 C33 H33B 116.5
H33A C33 H33B 113.5
C33 C34 C36 120.0(9)
C33 C34 C35 117.5(10)
C36 C34 C35 122.0(10)
C33 C34 Pd3 71.9(6)
C36 C34 Pd3 72.8(5)
C35 C34 Pd3 119.9(7)
C34 C35 Br7 106.5(6)
C34 C35 H35A 110.4
Br7 C35 H35A 110.4
C34 C35 H35B 110.5
Br7 C35 H35B 110.4
H35A C35 H35B 108.6
C34 C36 C43 119.3(9)
C34 C36 C37 122.5(8)
C43 C36 C37 113.3(8)
C34 C36 Pd3 67.6(5)
C43 C36 Pd3 107.6(6)
C37 C36 Pd3 116.7(6)
C42 C37 C38 117.6(10)
C42 C37 C36 121.8(9)
C38 C37 C36 120.5(9)
C37 C38 C39 120.9(11)
C37 C38 H38 119.5
C39 C38 H38 119.5
C40 C39 C38 119.7(11)
C40 C39 H39 120.1
C38 C39 H39 120.2
C39 C40 C41 119.9(11)
C39 C40 Cl5 119.5(10)
C41 C40 Cl5 120.6(10)
C40 C41 C42 119.6(11)
C40 C41 H41 120.2
C42 C41 H41 120.2
C37 C42 C41 122.1(11)
C37 C42 H42 118.9
C41 C42 H42 118.9
C44 C43 C48 118.2(9)
C44 C43 C36 121.8(9)
C48 C43 C36 120.0(9)
C43 C44 C45 120.9(10)
C43 C44 H44 119.6
C45 C44 H44 119.6
C44 C45 C46 120.5(10)
C44 C45 H45 119.7
C46 C45 H45 119.7
C47 C46 C45 118.9(10)
C47 C46 Cl6 119.8(9)
C45 C46 Cl6 121.3(9)
C46 C47 C48 120.8(10)
C46 C47 H47 119.6
C48 C47 H47 119.6
C47 C48 C43 120.6(9)
C47 C48 H48 119.7
C43 C48 H48 119.7
C50 C49 Pd4 72.1(6)
C50 C49 H49A 116.4
Pd4 C49 H49A 116.4
C50 C49 H49B 116.4
Pd4 C49 H49B 116.4
H49A C49 H49B 113.4
C49 C50 C52 114.6(10)
C49 C50 C51 119.5(9)
C52 C50 C51 125.2(10)
C49 C50 Pd4 68.3(6)
C52 C50 Pd4 71.1(6)
C51 C50 Pd4 121.8(7)
C50 C51 Br8 111.4(7)
C50 C51 H51A 109.3
Br8 C51 H51A 109.3
C50 C51 H51B 109.4
Br8 C51 H51B 109.4
H51A C51 H51B 108.0
C50 C52 C53 120.0(9)
C50 C52 C59 120.1(9)
C53 C52 C59 115.6(8)
C50 C52 Pd4 69.6(6)
C53 C52 Pd4 103.8(7)
C59 C52 Pd4 116.8(7)
C54 C53 C58 118.6(9)
C54 C53 C52 121.1(9)
C58 C53 C52 120.0(9)
C53 C54 C55 120.1(10)
C53 C54 H54 120.0
C55 C54 H54 120.0
C56 C55 C54 122.2(10)
C56 C55 H55 118.9
C54 C55 H55 118.9
C57 C56 C55 117.9(10)
C57 C56 Cl7 119.9(9)
C55 C56 Cl7 122.1(9)
C56 C57 C58 120.4(11)
C56 C57 H57 119.8
C58 C57 H57 119.8
C53 C58 C57 120.3(10)
C53 C58 H58 119.8
C57 C58 H58 119.8
C60 C59 C64 116.9(10)
C60 C59 C52 121.3(9)
C64 C59 C52 121.7(9)
C59 C60 C61 121.4(11)
C59 C60 H60 119.3
C61 C60 H60 119.3
C62 C61 C60 120.1(11)
C62 C61 H61 119.9
C60 C61 H61 119.9
C63 C62 C61 121.5(12)
C63 C62 Cl8 119.5(12)
C61 C62 Cl8 119.0(11)
C62 C63 C64 118.2(12)
C62 C63 H63 120.9
C64 C63 H63 120.9
C59 C64 C63 121.6(11)
C59 C64 H64 119.2
C63 C64 H64 119.2

loop_
_geom_bond_atom_site_label_1
_geom_bond_atom_site_label_2
_geom_bond_distance
Pd1 C1 2.090(9)
Pd1 C2 2.175(10)
Pd1 C4 2.186(10)
Pd1 Br2 2.5010(14)
Pd1 Br1 2.5468(12)
Pd2 C17 2.102(9)
Pd2 C18 2.162(10)
Pd2 C20 2.187(9)
Pd2 Br1 2.5248(13)
Pd2 Br2 2.5353(12)
Pd3 C34 2.085(10)
Pd3 C33 2.093(9)
Pd3 C36 2.155(9)
Pd3 Br6 2.5020(14)
Pd3 Br5 2.5428(13)
Pd4 C49 2.070(9)
Pd4 C50 2.121(10)
Pd4 C52 2.141(10)
Pd4 Br5 2.5190(14)
Pd4 Br6 2.5372(13)
Br3 C3 1.971(9)
Br4 C19 1.979(10)
Br7 C35 1.944(9)
Br8 C51 1.905(10)
Cl1 C8 1.736(10)
Cl2 C14 1.763(9)
Cl3 C24 1.748(12)
Cl4 C30 1.706(13)
Cl5 C40 1.758(11)
Cl6 C46 1.724(10)
Cl7 C56 1.733(11)
Cl8 C62 1.752(12)
C1 C2 1.462(14)
C1 H1A 0.9700
C1 H1B 0.9700
C2 C3 1.433(12)
C2 C4 1.466(12)
C3 H3A 0.9700
C3 H3B 0.9700
C4 C5 1.504(13)
C4 C11 1.503(12)
C5 C10 1.320(14)
C5 C6 1.379(13)
C6 C7 1.361(13)
C6 H6 0.9300
C7 C8 1.314(14)
C7 H7 0.9300
C8 C9 1.343(15)
C9 C10 1.352(14)
C9 H9 0.9300
C10 H10 0.9300
C11 C16 1.386(12)
C11 C12 1.406(12)
C12 C13 1.363(12)
C12 H12 0.9300
C13 C14 1.371(13)
C13 H13 0.9300
C14 C15 1.383(14)
C15 C16 1.394(12)
C15 H15 0.9300
C16 H16 0.9300
C17 C18 1.441(15)
C17 H17A 0.9700
C17 H17B 0.9700
C18 C19 1.424(16)
C18 C20 1.469(14)
C19 H19A 0.9700
C19 H19B 0.9700
C20 C21 1.494(14)
C20 C27 1.499(14)
C21 C26 1.384(13)
C21 C22 1.429(14)
C22 C23 1.303(14)
C22 H22 0.9300
C23 C24 1.337(15)
C23 H23 0.9300
C24 C25 1.381(15)
C25 C26 1.356(15)
C25 H25 0.9300
C26 H26 0.9300
C27 C28 1.392(13)
C27 C32 1.410(15)
C28 C29 1.408(16)
C28 H28 0.9300
C29 C30 1.317(16)
C29 H29 0.9300
C30 C31 1.378(16)
C31 C32 1.354(16)
C31 H31 0.9300
C32 H32 0.9300
C33 C34 1.324(14)
C33 H33A 0.9700
C33 H33B 0.9700
C34 C36 1.438(13)
C34 C35 1.547(13)
C35 H35A 0.9700
C35 H35B 0.9700
C36 C43 1.479(12)
C36 C37 1.501(13)
C37 C42 1.359(14)
C37 C38 1.366(13)
C38 C39 1.378(14)
C38 H38 0.9300
C39 C40 1.353(15)
C39 H39 0.9300
C40 C41 1.361(15)
C41 C42 1.354(15)
C41 H41 0.9300
C42 H42 0.9300
C43 C44 1.363(13)
C43 C48 1.406(12)
C44 C45 1.393(14)
C44 H44 0.9300
C45 C46 1.395(15)
C45 H45 0.9300
C46 C47 1.357(13)
C47 C48 1.388(13)
C47 H47 0.9300
C48 H48 0.9300
C49 C50 1.418(14)
C49 H49A 0.9700
C49 H49B 0.9700
C50 C52 1.434(12)
C50 C51 1.507(14)
C51 H51A 0.9700
C51 H51B 0.9700
C52 C53 1.473(13)
C52 C59 1.508(13)
C53 C54 1.332(12)
C53 C58 1.364(13)
C54 C55 1.373(14)
C54 H54 0.9300
C55 C56 1.362(14)
C55 H55 0.9300
C56 C57 1.325(14)
C57 C58 1.406(14)
C57 H57 0.9300
C58 H58 0.9300
C59 C60 1.344(13)
C59 C64 1.392(13)
C60 C61 1.381(15)
C60 H60 0.9300
C61 C62 1.366(16)
C61 H61 0.9300
C62 C63 1.309(17)
C63 C64 1.417(16)
C63 H63 0.9300
C64 H64 0.9300

loop_
_geom_torsion_atom_site_label_1
_geom_torsion_atom_site_label_2
_geom_torsion_atom_site_label_3
_geom_torsion_atom_site_label_4
_geom_torsion
C17 Pd2 Br1 Pd1 -135.0(3)
C18 Pd2 Br1 Pd1 -156.5(5)
C20 Pd2 Br1 Pd1 -96.8(10)
Br2 Pd2 Br1 Pd1 38.80(4)
C1 Pd1 Br1 Pd2 65.9(11)
C2 Pd1 Br1 Pd2 147.4(4)
C4 Pd1 Br1 Pd2 131.8(2)
Br2 Pd1 Br1 Pd2 -39.43(4)
C1 Pd1 Br2 Pd2 -124.9(3)
C2 Pd1 Br2 Pd2 -146.5(3)
C4 Pd1 Br2 Pd2 -107.5(9)
Br1 Pd1 Br2 Pd2 39.11(4)
C17 Pd2 Br2 Pd1 106.7(18)
C18 Pd2 Br2 Pd1 155.6(5)
C20 Pd2 Br2 Pd1 129.6(3)
Br1 Pd2 Br2 Pd1 -39.52(4)
C49 Pd4 Br5 Pd3 -127.5(3)
C50 Pd4 Br5 Pd3 -147.4(4)
C52 Pd4 Br5 Pd3 -88.6(9)
Br6 Pd4 Br5 Pd3 42.42(4)
C34 Pd3 Br5 Pd4 150.5(4)
C33 Pd3 Br5 Pd4 82.6(14)
C36 Pd3 Br5 Pd4 132.2(2)
Br6 Pd3 Br5 Pd4 -43.15(4)
C34 Pd3 Br6 Pd4 -148.9(4)
C33 Pd3 Br6 Pd4 -126.5(3)
C36 Pd3 Br6 Pd4 -115.6(11)
Br5 Pd3 Br6 Pd4 42.67(4)
C49 Pd4 Br6 Pd3 82.2(14)
C50 Pd4 Br6 Pd3 147.0(4)
C52 Pd4 Br6 Pd3 125.2(3)
Br5 Pd4 Br6 Pd3 -43.18(4)
C4 Pd1 C1 C2 31.1(5)
Br2 Pd1 C1 C2 -153.8(5)
Br1 Pd1 C1 C2 101.6(12)
Pd1 C1 C2 C3 112.1(8)
Pd1 C1 C2 C4 -53.4(7)
C1 Pd1 C2 C3 -111.0(10)
C4 Pd1 C2 C3 119.4(10)
Br2 Pd1 C2 C3 -76.1(9)
Br1 Pd1 C2 C3 95.1(8)
C4 Pd1 C2 C1 -129.7(8)
Br2 Pd1 C2 C1 34.9(7)
Br1 Pd1 C2 C1 -154.0(5)
C1 Pd1 C2 C4 129.7(8)
Br2 Pd1 C2 C4 164.5(4)
Br1 Pd1 C2 C4 -24.3(7)
C1 C2 C3 Br3 96.0(9)
C4 C2 C3 Br3 -99.9(10)
Pd1 C2 C3 Br3 174.2(5)
C3 C2 C4 C5 1.1(14)
C1 C2 C4 C5 165.7(9)
Pd1 C2 C4 C5 114.3(8)
C3 C2 C4 C11 154.8(9)
C1 C2 C4 C11 -40.7(13)
Pd1 C2 C4 C11 -92.1(9)
C3 C2 C4 Pd1 -113.1(9)
C1 C2 C4 Pd1 51.4(7)
C1 Pd1 C4 C2 -31.7(5)
Br2 Pd1 C4 C2 -50.1(11)
Br1 Pd1 C4 C2 164.4(5)
C1 Pd1 C4 C5 -141.7(8)
C2 Pd1 C4 C5 -110.0(9)
Br2 Pd1 C4 C5 -160.1(6)
Br1 Pd1 C4 C5 54.4(7)
C1 Pd1 C4 C11 86.6(6)
C2 Pd1 C4 C11 118.3(8)
Br2 Pd1 C4 C11 68.2(11)
Br1 Pd1 C4 C11 -77.4(6)
C2 C4 C5 C10 107.4(11)
C11 C4 C5 C10 -47.0(13)
Pd1 C4 C5 C10 -171.4(7)
C2 C4 C5 C6 -76.6(12)
C11 C4 C5 C6 129.1(10)
Pd1 C4 C5 C6 4.6(12)
C10 C5 C6 C7 -3.6(14)
C4 C5 C6 C7 -179.7(9)
C5 C6 C7 C8 3.6(16)
C6 C7 C8 C9 -2.4(17)
C6 C7 C8 Cl1 178.5(8)
C7 C8 C9 C10 1.4(18)
Cl1 C8 C9 C10 -179.6(9)
C6 C5 C10 C9 2.6(16)
C4 C5 C10 C9 178.9(10)
C8 C9 C10 C5 -1.6(18)
C2 C4 C11 C16 154.7(9)
C5 C4 C11 C16 -51.9(13)
Pd1 C4 C11 C16 81.2(9)
C2 C4 C11 C12 -31.2(15)
C5 C4 C11 C12 122.2(11)
Pd1 C4 C11 C12 -104.7(10)
C16 C11 C12 C13 -5.2(16)
C4 C11 C12 C13 -179.4(10)
C11 C12 C13 C14 3.1(17)
C12 C13 C14 C15 -1.4(18)
C12 C13 C14 Cl2 -178.4(9)
C13 C14 C15 C16 1.8(17)
Cl2 C14 C15 C16 178.9(8)
C12 C11 C16 C15 5.7(16)
C4 C11 C16 C15 -179.9(10)
C14 C15 C16 C11 -4.0(17)
C20 Pd2 C17 C18 34.4(7)
Br1 Pd2 C17 C18 -155.7(6)
Br2 Pd2 C17 C18 59(2)
Pd2 C17 C18 C19 113.8(9)
Pd2 C17 C18 C20 -57.4(7)
C17 Pd2 C18 C19 -113.0(12)
C20 Pd2 C18 C19 122.7(12)
Br1 Pd2 C18 C19 -78.3(11)
Br2 Pd2 C18 C19 80.1(10)
C20 Pd2 C18 C17 -124.3(10)
Br1 Pd2 C18 C17 34.6(9)
Br2 Pd2 C18 C17 -166.9(5)
C17 Pd2 C18 C20 124.3(10)
Br1 Pd2 C18 C20 159.0(5)
Br2 Pd2 C18 C20 -42.6(8)
C17 C18 C19 Br4 95.9(10)
C20 C18 C19 Br4 -94.3(11)
Pd2 C18 C19 Br4 176.8(5)
C19 C18 C20 C21 150.1(10)
C17 C18 C20 C21 -39.5(12)
Pd2 C18 C20 C21 -95.1(9)
C19 C18 C20 C27 -4.2(14)
C17 C18 C20 C27 166.3(8)
Pd2 C18 C20 C27 110.6(8)
C19 C18 C20 Pd2 -114.8(10)
C17 C18 C20 Pd2 55.7(7)
C17 Pd2 C20 C18 -34.4(7)
Br1 Pd2 C20 C18 -75.3(13)
Br2 Pd2 C20 C18 150.2(6)
C17 Pd2 C20 C21 84.3(7)
C18 Pd2 C20 C21 118.7(10)
Br1 Pd2 C20 C21 43.4(14)
Br2 Pd2 C20 C21 -91.1(6)
C17 Pd2 C20 C27 -145.1(9)
C18 Pd2 C20 C27 -110.8(11)
Br1 Pd2 C20 C27 173.9(6)
Br2 Pd2 C20 C27 39.4(8)
C18 C20 C21 C26 -40.1(14)
C27 C20 C21 C26 114.3(11)
Pd2 C20 C21 C26 -114.7(9)
C18 C20 C21 C22 141.5(10)
C27 C20 C21 C22 -64.0(13)
Pd2 C20 C21 C22 66.9(10)
C26 C21 C22 C23 -4.9(16)
C20 C21 C22 C23 173.5(10)
C21 C22 C23 C24 4.7(18)
C22 C23 C24 C25 -1.6(19)
C22 C23 C24 Cl3 179.5(9)
C23 C24 C25 C26 -1.4(18)
Cl3 C24 C25 C26 177.5(9)
C24 C25 C26 C21 1.1(17)
C22 C21 C26 C25 2.0(16)
C20 C21 C26 C25 -176.5(10)
C18 C20 C27 C28 125.1(11)
C21 C20 C27 C28 -30.6(14)
Pd2 C20 C27 C28 -155.5(8)
C18 C20 C27 C32 -53.0(14)
C21 C20 C27 C32 151.4(11)
Pd2 C20 C27 C32 26.4(14)
C32 C27 C28 C29 -0.3(17)
C20 C27 C28 C29 -178.6(11)
C27 C28 C29 C30 -2(2)
C28 C29 C30 C31 4(2)
C28 C29 C30 Cl4 -173.3(10)
C29 C30 C31 C32 -4(2)
Cl4 C30 C31 C32 173.7(11)
C30 C31 C32 C27 1(2)
C28 C27 C32 C31 0.8(18)
C20 C27 C32 C31 179.1(11)
C36 Pd3 C33 C34 31.3(6)
Br6 Pd3 C33 C34 -151.2(6)
Br5 Pd3 C33 C34 84.1(15)
Pd3 C33 C34 C36 -56.8(8)
Pd3 C33 C34 C35 114.9(8)
C36 Pd3 C34 C33 -130.7(9)
Br6 Pd3 C34 C33 38.7(8)
Br5 Pd3 C34 C33 -159.4(5)
C33 Pd3 C34 C36 130.7(9)
Br6 Pd3 C34 C36 169.4(4)
Br5 Pd3 C34 C36 -28.7(7)
C33 Pd3 C34 C35 -111.8(11)
C36 Pd3 C34 C35 117.5(11)
Br6 Pd3 C34 C35 -73.1(9)
Br5 Pd3 C34 C35 88.8(9)
C33 C34 C35 Br7 72.4(10)
C36 C34 C35 Br7 -116.2(9)
Pd3 C34 C35 Br7 156.3(5)
C33 C34 C36 C43 -42.0(14)
C35 C34 C36 C43 146.8(9)
Pd3 C34 C36 C43 -98.3(8)
C33 C34 C36 C37 164.6(9)
C35 C34 C36 C37 -6.6(14)
Pd3 C34 C36 C37 108.3(9)
C33 C34 C36 Pd3 56.3(9)
C35 C34 C36 Pd3 -114.9(9)
C33 Pd3 C36 C34 -29.3(6)
Br6 Pd3 C36 C34 -40.9(14)
Br5 Pd3 C36 C34 161.4(5)
C34 Pd3 C36 C43 115.1(9)
C33 Pd3 C36 C43 85.7(7)
Br6 Pd3 C36 C43 74.2(13)
Br5 Pd3 C36 C43 -83.5(6)
C34 Pd3 C36 C37 -116.3(9)
C33 Pd3 C36 C37 -145.7(8)
Br6 Pd3 C36 C37 -157.2(8)
Br5 Pd3 C36 C37 45.1(7)
C34 C36 C37 C42 126.1(11)
C43 C36 C37 C42 -28.7(13)
Pd3 C36 C37 C42 -154.5(8)
C34 C36 C37 C38 -57.7(13)
C43 C36 C37 C38 147.4(9)
Pd3 C36 C37 C38 21.6(11)
C42 C37 C38 C39 2.3(15)
C36 C37 C38 C39 -174.0(9)
C37 C38 C39 C40 0.7(16)
C38 C39 C40 C41 -3.0(17)
C38 C39 C40 Cl5 175.8(8)
C39 C40 C41 C42 2.1(17)
Cl5 C40 C41 C42 -176.7(8)
C38 C37 C42 C41 -3.2(16)
C36 C37 C42 C41 173.0(9)
C40 C41 C42 C37 1.1(17)
C34 C36 C43 C44 -47.7(15)
C37 C36 C43 C44 108.1(12)
Pd3 C36 C43 C44 -121.4(10)
C34 C36 C43 C48 131.0(11)
C37 C36 C43 C48 -73.3(12)
Pd3 C36 C43 C48 57.3(11)
C48 C43 C44 C45 1.1(18)
C36 C43 C44 C45 179.8(12)
C43 C44 C45 C46 0(2)
C44 C45 C46 C47 -2(2)
C44 C45 C46 Cl6 177.9(10)
C45 C46 C47 C48 1.9(18)
Cl6 C46 C47 C48 -177.6(9)
C46 C47 C48 C43 -0.7(17)
C44 C43 C48 C47 -0.9(17)
C36 C43 C48 C47 -179.6(10)
C52 Pd4 C49 C50 32.5(6)
Br5 Pd4 C49 C50 -157.7(5)
Br6 Pd4 C49 C50 78.0(16)
Pd4 C49 C50 C52 -55.6(8)
Pd4 C49 C50 C51 115.2(9)
C52 Pd4 C50 C49 -127.5(9)
Br5 Pd4 C50 C49 31.8(7)
Br6 Pd4 C50 C49 -162.5(5)
C49 Pd4 C50 C52 127.5(9)
Br5 Pd4 C50 C52 159.3(5)
Br6 Pd4 C50 C52 -35.0(8)
C49 Pd4 C50 C51 -112.1(10)
C52 Pd4 C50 C51 120.4(12)
Br5 Pd4 C50 C51 -80.3(9)
Br6 Pd4 C50 C51 85.3(8)
C49 C50 C51 Br8 73.6(11)
C52 C50 C51 Br8 -116.6(10)
Pd4 C50 C51 Br8 155.0(5)
C49 C50 C52 C53 -40.4(13)
C51 C50 C52 C53 149.3(10)
Pd4 C50 C52 C53 -94.6(9)
C49 C50 C52 C59 164.0(9)
C51 C50 C52 C59 -6.2(15)
Pd4 C50 C52 C59 109.9(9)
C49 C50 C52 Pd4 54.1(7)
C51 C50 C52 Pd4 -116.1(10)
C49 Pd4 C52 C50 -32.6(6)
Br5 Pd4 C52 C50 -74.2(12)
Br6 Pd4 C52 C50 156.2(6)
C49 Pd4 C52 C53 84.6(6)
C50 Pd4 C52 C53 117.2(9)
Br5 Pd4 C52 C53 43.0(13)
Br6 Pd4 C52 C53 -86.6(6)
C49 Pd4 C52 C59 -147.0(8)
C50 Pd4 C52 C59 -114.3(10)
Br5 Pd4 C52 C59 171.5(6)
Br6 Pd4 C52 C59 41.9(7)
C50 C52 C53 C54 146.7(10)
C59 C52 C53 C54 -56.7(13)
Pd4 C52 C53 C54 72.5(10)
C50 C52 C53 C58 -39.2(14)
C59 C52 C53 C58 117.4(10)
Pd4 C52 C53 C58 -113.4(9)
C58 C53 C54 C55 4.7(16)
C52 C53 C54 C55 178.8(10)
C53 C54 C55 C56 1.1(17)
C54 C55 C56 C57 -4.4(17)
C54 C55 C56 Cl7 178.6(8)
C55 C56 C57 C58 1.9(17)
Cl7 C56 C57 C58 179.0(9)
C54 C53 C58 C57 -7.1(16)
C52 C53 C58 C57 178.7(10)
C56 C57 C58 C53 3.8(17)
C50 C52 C59 C60 130.4(10)
C53 C52 C59 C60 -26.3(13)
Pd4 C52 C59 C60 -148.8(8)
C50 C52 C59 C64 -52.8(14)
C53 C52 C59 C64 150.6(10)
Pd4 C52 C59 C64 28.1(12)
C64 C59 C60 C61 4.1(15)
C52 C59 C60 C61 -178.9(9)
C59 C60 C61 C62 -0.1(17)
C60 C61 C62 C63 -2.0(18)
C60 C61 C62 Cl8 178.0(8)
C61 C62 C63 C64 -0.1(19)
Cl8 C62 C63 C64 179.9(9)
C60 C59 C64 C63 -6.3(16)
C52 C59 C64 C63 176.7(10)
C62 C63 C64 C59 4.4(18)

loop_
_platon_squeeze_void_nr
_platon_squeeze_void_average_x
_platon_squeeze_void_average_y
_platon_squeeze_void_average_z
_platon_squeeze_void_volume
_platon_squeeze_void_count_electrons
_platon_squeeze_void_content
1 0.000 0.500 0.500 411 81 ' '
2 0.500 1.000 1.000 411 81 ' '
